data_7124547
loop_
_publ_author_name
'Ca\~n\'on-Mancisidor, Walter'
'Zapata-Lizama, Matias'
'Hermosilla-Ib\'a\~nez, Patricio'
'Cruz, Carlos'
'Venegas-Yazigi, Diego'
'Minguez Espallargas, Guillermo'

_publ_section_title
;
 Hybrid organic-inorganic mononuclear Lanthanoid Single Ion Magnets
;
_journal_name_full 'Chemical Communications'
_journal_paper_doi 10.1039/C9CC07868A
_journal_year 2019
_chemical_formula_moiety '(C16 H36 N)3 [(C24H16N4)Er[HPW11O39)](H2O)'
_chemical_formula_sum 'C72 H127 Er N7 O40 P W11'
_chemical_formula_weight 3951.27
_space_group_crystal_system monoclinic
_space_group_IT_number 14
_space_group_name_Hall '-P 2ybc'
_space_group_name_H-M_alt 'P 1 21/c 1'
_atom_sites_solution_hydrogens geom
_audit_creation_method SHELXL-2017/1
_audit_update_record
;
2019-09-04 deposited with the CCDC.	2019-11-19 downloaded from the CCDC.
;
_cell_angle_alpha 90
_cell_angle_beta 97.187(2)
_cell_angle_gamma 90
_cell_formula_units_Z 4
_cell_length_a 23.510(3)
_cell_length_b 15.593(2)
_cell_length_c 28.591(4)
_cell_measurement_reflns_used 999
_cell_measurement_temperature 297(2)
_cell_measurement_theta_max 45.778
_cell_measurement_theta_min 4.406
_cell_volume 10399(2)
_computing_cell_refinement 'Bruker SMART'
_computing_data_collection 'Bruker SMART'
_computing_data_reduction 'Bruker SAINT'
_computing_molecular_graphics 'DIAMOND 3.2k (Brandenburg, 2014)'
_computing_structure_refinement 'SHELXL-2017/1 (Sheldrick, 2017)'
_computing_structure_solution 'Bruker SHELXTL'
_diffrn_ambient_temperature 297(2)
_diffrn_measured_fraction_theta_full 1.000
_diffrn_measured_fraction_theta_max 1.000
_diffrn_measurement_device_type 'CCD area detector'
_diffrn_measurement_method 'phi and omega scans'
_diffrn_radiation_monochromator graphite
_diffrn_radiation_source 'sealed tube'
_diffrn_radiation_type MoK\a
_diffrn_radiation_wavelength 0.71073
_diffrn_reflns_av_R_equivalents 0.1221
_diffrn_reflns_av_unetI/netI 0.1304
_diffrn_reflns_Laue_measured_fraction_full 1.000
_diffrn_reflns_Laue_measured_fraction_max 1.000
_diffrn_reflns_limit_h_max 28
_diffrn_reflns_limit_h_min -27
_diffrn_reflns_limit_k_max 19
_diffrn_reflns_limit_k_min -19
_diffrn_reflns_limit_l_max 35
_diffrn_reflns_limit_l_min -35
_diffrn_reflns_number 78389
_diffrn_reflns_point_group_measured_fraction_full 1.000
_diffrn_reflns_point_group_measured_fraction_max 1.000
_diffrn_reflns_theta_full 25.242
_diffrn_reflns_theta_max 26.000
_diffrn_reflns_theta_min 1.490
_exptl_absorpt_coefficient_mu 13.003
_exptl_absorpt_correction_type multi-scan
_exptl_absorpt_process_details 'Bruker SADABS'
_exptl_crystal_colour Colorless
_exptl_crystal_density_diffrn 2.522
_exptl_crystal_description block
_exptl_crystal_F_000 7288
_exptl_crystal_size_max 0.26
_exptl_crystal_size_mid 0.15
_exptl_crystal_size_min 0.07
_exptl_transmission_factor_max 0.401
_exptl_transmission_factor_min 0.111
_refine_diff_density_max 2.716
_refine_diff_density_min -3.569
_refine_diff_density_rms 0.377
_refine_ls_extinction_method none
_refine_ls_goodness_of_fit_ref 1.001
_refine_ls_hydrogen_treatment constr
_refine_ls_matrix_type full
_refine_ls_number_parameters 907
_refine_ls_number_reflns 20435
_refine_ls_number_restraints 173
_refine_ls_restrained_S_all 0.998
_refine_ls_R_factor_all 0.1482
_refine_ls_R_factor_gt 0.0718
_refine_ls_shift/su_max 0.014
_refine_ls_shift/su_mean 0.000
_refine_ls_structure_factor_coef Fsqd
_refine_ls_weighting_details 'w=1/[\s^2^(Fo^2^)+(0.1195P)^2^] where P=(Fo^2^+2Fc^2^)/3'
_refine_ls_weighting_scheme calc
_refine_ls_wR_factor_gt 0.1829
_refine_ls_wR_factor_ref 0.2309
_reflns_Friedel_coverage 0.000
_reflns_number_gt 10804
_reflns_number_total 20435
_reflns_threshold_expression 'I > 2\s(I)'
_cod_data_source_file c9cc07868a2.cif
_cod_data_source_block WCM_MZ21_Er
_cod_original_cell_volume 10399(3)
_cod_original_sg_symbol_H-M 'P 21/c'
_cod_database_code 7124547
_shelx_shelxl_version_number 2017/1
_shelx_space_group_comment
;
The symmetry employed for this shelxl refinement is uniquely defined
by the following loop, which should always be used as a source of
symmetry information in preference to the above space-group names.
They are only intended as comments.
;

loop_
_space_group_symop_operation_xyz
'x, y, z'
'-x, y+1/2, -z+1/2'
'-x, -y, -z'
'x, -y-1/2, z-1/2'

loop_
_atom_site_label
_atom_site_type_symbol
_atom_site_fract_x
_atom_site_fract_y
_atom_site_fract_z
_atom_site_U_iso_or_equiv
_atom_site_adp_type
_atom_site_occupancy
_atom_site_site_symmetry_order
_atom_site_calc_flag
_atom_site_refinement_flags_posn
_atom_site_refinement_flags_adp
C101 C 0.5332(12) 0.6133(14) 0.8351(5) 0.080 Uiso 1 1 d D U
H10A H 0.549545 0.668494 0.828617 0.096 Uiso 1 1 calc R U
H10B H 0.493407 0.620040 0.840065 0.096 Uiso 1 1 calc R U
O1 O 0.2673(7) 0.9799(9) 0.5144(5) 0.051(4) Uani 1 1 d . .
O2 O 0.1983(7) 1.0940(8) 0.4677(4) 0.047(4) Uani 1 1 d . .
O3 O 0.2790(7) 1.1267(8) 0.4126(6) 0.058(4) Uani 1 1 d . .
O4 O 0.3060(8) 1.1490(9) 0.5109(6) 0.065(5) Uani 1 1 d . .
O5 O 0.4492(7) 0.9294(10) 0.4903(5) 0.062(5) Uani 1 1 d . .
O6 O 0.1733(6) 1.1064(8) 0.3745(5) 0.042(4) Uani 1 1 d . .
O7 O 0.1096(7) 0.9698(9) 0.3730(5) 0.048(4) Uani 1 1 d . .
O8 O 0.1340(7) 0.9493(8) 0.4653(5) 0.048(4) Uani 1 1 d . .
O9 O 0.1236(6) 0.8822(8) 0.2898(4) 0.037(3) Uani 1 1 d . .
O10 O 0.1013(5) 0.8089(8) 0.4214(5) 0.037(3) Uani 1 1 d . .
O11 O 0.2053(6) 0.6682(8) 0.4053(5) 0.047(4) Uani 1 1 d . .
O12 O 0.1224(6) 0.7194(8) 0.3361(5) 0.047(4) Uani 1 1 d . .
O13 O 0.2057(7) 0.7623(9) 0.2842(5) 0.049(4) Uani 1 1 d . .
O14 O 0.0774(8) 0.8175(9) 0.5108(6) 0.070(5) Uani 1 1 d . .
O15 O 0.1935(6) 0.8575(8) 0.5330(5) 0.045(4) Uani 1 1 d . .
O16 O 0.1668(7) 0.7154(8) 0.4854(5) 0.046(4) Uani 1 1 d . .
O17 O 0.2734(6) 0.7399(8) 0.5225(5) 0.045(4) Uani 1 1 d . .
O18 O 0.2997(7) 0.8684(9) 0.5879(5) 0.059(4) Uani 1 1 d . .
O19 O 0.2082(6) 0.9970(8) 0.3131(5) 0.042(4) Uani 1 1 d . .
O20 O 0.3139(6) 1.0223(8) 0.3475(5) 0.046(4) Uani 1 1 d . .
O21 O 0.4026(7) 0.9392(9) 0.3940(5) 0.054(4) Uani 1 1 d . .
O22 O 0.4015(7) 0.7886(10) 0.4384(6) 0.062(5) Uani 1 1 d . .
O23 O 0.3775(7) 0.8016(10) 0.3471(5) 0.058(4) Uani 1 1 d . .
O24 O 0.2849(7) 0.7018(8) 0.3525(5) 0.047(4) Uani 1 1 d . .
O25 O 0.3099(6) 0.6916(8) 0.4427(5) 0.052(4) Uani 1 1 d . .
O26 O 0.2308(6) 0.9739(8) 0.4106(4) 0.037(3) Uani 1 1 d . .
O27 O 0.2273(6) 0.8321(7) 0.4515(4) 0.031(3) Uani 1 1 d . .
O28 O 0.2052(6) 0.8404(7) 0.3626(4) 0.032(3) Uani 1 1 d . .
O29 O 0.3049(6) 0.8618(7) 0.4026(5) 0.036(3) Uani 1 1 d . .
O30 O 0.3426(7) 0.8639(8) 0.5034(5) 0.053(4) Uani 1 1 d . .
O31 O 0.2433(7) 0.5765(9) 0.4879(5) 0.058(4) Uani 1 1 d . .
O32 O 0.0830(7) 1.1050(9) 0.4318(5) 0.054(4) Uani 1 1 d . .
O33 O 0.1974(7) 0.9092(9) 0.2272(5) 0.054(4) Uani 1 1 d . .
O34 O 0.2864(7) 0.8851(8) 0.3004(4) 0.045(4) Uani 1 1 d . .
O35 O 0.1958(7) 0.5941(9) 0.3131(5) 0.054(4) Uani 1 1 d . .
O36 O 0.3469(6) 1.0101(8) 0.4608(5) 0.043(4) Uani 1 1 d . .
O37 O 0.2505(7) 1.1674(9) 0.3166(5) 0.056(4) Uani 1 1 d . .
O38 O 0.3957(7) 0.9466(10) 0.2979(6) 0.060(4) Uani 1 1 d . .
O39 O 0.3942(7) 0.6360(10) 0.3867(6) 0.071(5) Uani 1 1 d . .
O1W O 0.9683(12) 0.7478(14) 0.5349(12) 0.163(12) Uani 1 1 d . .
W1 W 0.19889(4) 0.69402(5) 0.33819(3) 0.0438(3) Uani 1 1 d . .
W2 W 0.19955(4) 0.88576(5) 0.28414(3) 0.0397(2) Uani 1 1 d . .
W3 W 0.13435(4) 0.82738(6) 0.47954(3) 0.0446(3) Uani 1 1 d . .
W4 W 0.13993(4) 1.04108(5) 0.42265(3) 0.0441(3) Uani 1 1 d . .
W5 W 0.24609(4) 1.08200(5) 0.35343(3) 0.0415(2) Uani 1 1 d . .
W6 W 0.27953(5) 1.07181(5) 0.47258(3) 0.0483(3) Uani 1 1 d . .
W7 W 0.35313(4) 0.91687(6) 0.33701(3) 0.0468(3) Uani 1 1 d . .
W8 W 0.38794(4) 0.90545(6) 0.45682(4) 0.0500(3) Uani 1 1 d . .
W9 W 0.27345(4) 0.86223(6) 0.53196(3) 0.0455(3) Uani 1 1 d . .
W10 W 0.35215(5) 0.72387(6) 0.39291(4) 0.0516(3) Uani 1 1 d . .
W11 W 0.23950(5) 0.67953(5) 0.46757(3) 0.0454(3) Uani 1 1 d . .
Er1 Er 0.06880(5) 0.84128(6) 0.34385(3) 0.0401(3) Uani 1 1 d . .
P1 P 0.2419(2) 0.8770(3) 0.40593(16) 0.0257(11) Uani 1 1 d . .
N11 N -0.0110(9) 0.9208(11) 0.3826(7) 0.053(5) Uani 1 1 d . .
N20 N 0.0047(8) 0.9445(11) 0.2914(6) 0.043(4) Uani 1 1 d . .
N31 N -0.0076(9) 0.7312(12) 0.3576(7) 0.068(6) Uani 1 1 d D .
N40 N 0.0235(8) 0.7551(12) 0.2698(7) 0.064(6) Uani 1 1 d D .
N201 N 0.1956(11) 0.3847(14) 0.3992(8) 0.080(7) Uani 1 1 d . U
N301 N 0.3191(7) 0.8550(13) 0.1519(6) 0.107(9) Uani 1 1 d D U
C12 C -0.0166(12) 0.9154(16) 0.4299(10) 0.067(7) Uani 1 1 d . .
H12 H 0.008624 0.880430 0.448923 0.080 Uiso 1 1 calc R U
C13 C -0.0585(11) 0.960(2) 0.4504(10) 0.079(9) Uani 1 1 d . .
H13 H -0.060397 0.957200 0.482616 0.095 Uiso 1 1 calc R U
C14 C -0.0956(12) 1.0071(16) 0.4222(9) 0.065(7) Uani 1 1 d . U
H14 H -0.124875 1.034955 0.435232 0.078 Uiso 1 1 calc R U
C15 C -0.1303(14) 1.0736(18) 0.3429(10) 0.085(9) Uani 1 1 d . U
H15 H -0.160001 1.102695 0.354613 0.102 Uiso 1 1 calc R U
C16 C -0.1214(14) 1.0839(18) 0.2958(10) 0.080(9) Uani 1 1 d . U
H16 H -0.144121 1.122683 0.277109 0.097 Uiso 1 1 calc R U
C17 C -0.0685(12) 1.0477(19) 0.2327(10) 0.077(9) Uani 1 1 d . .
H17 H -0.092039 1.083169 0.212489 0.092 Uiso 1 1 calc R U
C18 C -0.0231(11) 1.0070(14) 0.2150(9) 0.057(7) Uani 1 1 d . .
H18 H -0.016240 1.013407 0.183908 0.068 Uiso 1 1 calc R U
C19 C 0.0116(11) 0.9557(13) 0.2471(8) 0.049(6) Uani 1 1 d . .
H19 H 0.042039 0.927334 0.236064 0.059 Uiso 1 1 calc R U
C21 C -0.0487(10) 0.9734(12) 0.3553(7) 0.039(5) Uani 1 1 d . .
C22 C -0.0925(12) 1.0163(15) 0.3743(8) 0.059(7) Uani 1 1 d . U
C23 C -0.0802(10) 1.0389(13) 0.2762(8) 0.048(6) Uani 1 1 d . .
C24 C -0.0402(11) 0.9843(15) 0.3069(9) 0.058(7) Uani 1 1 d . .
C32 C -0.0183(13) 0.7161(19) 0.4022(8) 0.091(10) Uani 1 1 d D U
H32 H 0.003759 0.742891 0.427304 0.109 Uiso 1 1 calc R U
C33 C -0.0625(13) 0.660(2) 0.4106(11) 0.107(11) Uani 1 1 d D U
H33 H -0.069437 0.648821 0.441274 0.128 Uiso 1 1 calc R U
C34 C -0.0962(15) 0.621(2) 0.3725(9) 0.116(12) Uani 1 1 d D U
H34 H -0.125187 0.583361 0.377901 0.139 Uiso 1 1 calc R U
C35 C -0.1179(15) 0.607(2) 0.2845(9) 0.119(13) Uani 1 1 d D U
H35 H -0.151050 0.576426 0.288230 0.142 Uiso 1 1 calc R U
C36 C -0.1044(13) 0.615(2) 0.2385(11) 0.119(13) Uani 1 1 d D U
H36 H -0.125361 0.588567 0.212598 0.143 Uiso 1 1 calc R U
C37 C -0.0388(12) 0.6844(18) 0.1907(9) 0.096(10) Uani 1 1 d D U
H37 H -0.062907 0.668334 0.163877 0.115 Uiso 1 1 calc R U
C38 C 0.0135(11) 0.7257(16) 0.1859(8) 0.078(8) Uani 1 1 d D U
H38 H 0.028830 0.726851 0.157501 0.094 Uiso 1 1 calc R U
C39 C 0.0409(11) 0.7650(16) 0.2270(7) 0.072(8) Uani 1 1 d D U
H39 H 0.072535 0.799655 0.224392 0.087 Uiso 1 1 calc R U
C41 C -0.0405(10) 0.6962(16) 0.3200(6) 0.072(8) Uani 1 1 d D U
C42 C -0.0861(12) 0.6403(18) 0.3264(9) 0.095(10) Uani 1 1 d D U
C43 C -0.0548(12) 0.6674(17) 0.2351(7) 0.083(9) Uani 1 1 d D U
C44 C -0.0240(9) 0.7069(14) 0.2744(7) 0.061(7) Uani 1 1 d D U
N101 N 0.5677(10) 0.5668(13) 0.8745(7) 0.080 Uiso 1 1 d D U
C111 C 0.5585(10) 0.6046(11) 0.9236(9) 0.080 Uiso 1 1 d D U
H11A H 0.520521 0.589541 0.930909 0.096 Uiso 1 1 calc R U
H11B H 0.586456 0.580461 0.947821 0.096 Uiso 1 1 calc R U
C112 C 0.5648(13) 0.7025(10) 0.9229(9) 0.080 Uiso 1 1 d D U
H11C H 0.602913 0.717535 0.916029 0.096 Uiso 1 1 calc R U
H11D H 0.537172 0.726551 0.898344 0.096 Uiso 1 1 calc R U
C113 C 0.5553(13) 0.7384(12) 0.9688(9) 0.080 Uiso 1 1 d D U
H11E H 0.589440 0.735030 0.991603 0.096 Uiso 1 1 calc R U
H11F H 0.523575 0.710639 0.981485 0.096 Uiso 1 1 calc R U
C114 C 0.5408(12) 0.8321(10) 0.9535(8) 0.080 Uiso 1 1 d D U
H11G H 0.574894 0.860196 0.946087 0.120 Uiso 1 1 calc R U
H11H H 0.526106 0.862045 0.978767 0.120 Uiso 1 1 calc R U
H11I H 0.512520 0.832004 0.926230 0.120 Uiso 1 1 calc R U
C121 C 0.6376(8) 0.5711(13) 0.8760(9) 0.080 Uiso 1 1 d D U
H12A H 0.649041 0.555694 0.908677 0.096 Uiso 1 1 calc R U
H12B H 0.643936 0.519211 0.858649 0.096 Uiso 1 1 calc R U
C122 C 0.6908(7) 0.6232(11) 0.8664(9) 0.080 Uiso 1 1 d D U
H12C H 0.687528 0.678259 0.881619 0.096 Uiso 1 1 calc R U
H12D H 0.685986 0.634407 0.832744 0.096 Uiso 1 1 calc R U
C123 C 0.7540(9) 0.5946(15) 0.8792(8) 0.080 Uiso 1 1 d D U
H12E H 0.761314 0.569666 0.910474 0.096 Uiso 1 1 calc R U
H12F H 0.781129 0.640370 0.875781 0.096 Uiso 1 1 calc R U
C131 C 0.5663(9) 0.4579(14) 0.8888(10) 0.080 Uiso 1 1 d D U
H13A H 0.584368 0.423449 0.866578 0.096 Uiso 1 1 calc R U
H13B H 0.585190 0.447336 0.920399 0.096 Uiso 1 1 calc R U
C132 C 0.5019(9) 0.4392(12) 0.8853(10) 0.080 Uiso 1 1 d D U
H13C H 0.481629 0.458369 0.855493 0.096 Uiso 1 1 calc R U
H13D H 0.484786 0.465118 0.911050 0.096 Uiso 1 1 calc R U
C133 C 0.5032(10) 0.3405(12) 0.8890(10) 0.080 Uiso 1 1 d D U
H13E H 0.536498 0.321956 0.910019 0.096 Uiso 1 1 calc R U
H13F H 0.504979 0.315169 0.858201 0.096 Uiso 1 1 calc R U
C201 C 0.1540(13) 0.4559(18) 0.4063(10) 0.080 Uiso 1 1 d . U
H20A H 0.167459 0.484526 0.435709 0.096 Uiso 1 1 calc R U
H20B H 0.155440 0.497404 0.381197 0.096 Uiso 1 1 calc R U
C202 C 0.0923(13) 0.4315(18) 0.4074(10) 0.080 Uiso 1 1 d . U
H20C H 0.089738 0.385005 0.429654 0.096 Uiso 1 1 calc R U
H20D H 0.075474 0.412235 0.376506 0.096 Uiso 1 1 calc R U
C203 C 0.0595(13) 0.5109(17) 0.4226(8) 0.080 Uiso 1 1 d D U
H20E H 0.067139 0.558437 0.402352 0.096 Uiso 1 1 calc R U
H20F H 0.018736 0.498775 0.416498 0.096 Uiso 1 1 calc R U
C204 C 0.0728(13) 0.5408(17) 0.4742(7) 0.080 Uiso 1 1 d D U
H20G H 0.050058 0.508585 0.493601 0.120 Uiso 1 1 calc R U
H20H H 0.064035 0.600708 0.476275 0.120 Uiso 1 1 calc R U
H20I H 0.112747 0.531749 0.484846 0.120 Uiso 1 1 calc R U
C211 C 0.1773(14) 0.3311(17) 0.3533(9) 0.080 Uiso 1 1 d . U
H21A H 0.201858 0.281112 0.353420 0.096 Uiso 1 1 calc R U
H21B H 0.138268 0.311019 0.353653 0.096 Uiso 1 1 calc R U
C212 C 0.1804(13) 0.3789(16) 0.3105(8) 0.080 Uiso 1 1 d D U
H21C H 0.219928 0.393308 0.307542 0.096 Uiso 1 1 calc R U
H21D H 0.158607 0.431626 0.310893 0.096 Uiso 1 1 calc R U
C213 C 0.1554(13) 0.3221(16) 0.2692(7) 0.080 Uiso 1 1 d D U
H21E H 0.114198 0.321489 0.269559 0.096 Uiso 1 1 calc R U
H21F H 0.168778 0.264280 0.276648 0.096 Uiso 1 1 calc R U
C214 C 0.1656(13) 0.3394(17) 0.2180(7) 0.080 Uiso 1 1 d D U
H21G H 0.181025 0.396035 0.215647 0.120 Uiso 1 1 calc R U
H21H H 0.129959 0.334923 0.197748 0.120 Uiso 1 1 calc R U
H21I H 0.192242 0.298047 0.208630 0.120 Uiso 1 1 calc R U
C221 C 0.2518(13) 0.4258(18) 0.3961(10) 0.080 Uiso 1 1 d . U
H22A H 0.261051 0.462240 0.423502 0.096 Uiso 1 1 calc R U
H22B H 0.248203 0.462539 0.368494 0.096 Uiso 1 1 calc R U
C222 C 0.3028(10) 0.3634(17) 0.3931(10) 0.080 Uiso 1 1 d D U
H22C H 0.302051 0.321963 0.418325 0.096 Uiso 1 1 calc R U
H22D H 0.294534 0.332059 0.363750 0.096 Uiso 1 1 calc R U
C223 C 0.3653(10) 0.3957(17) 0.3955(8) 0.080 Uiso 1 1 d D U
H22E H 0.392499 0.348664 0.399904 0.096 Uiso 1 1 calc R U
H22F H 0.374252 0.437218 0.420621 0.096 Uiso 1 1 calc R U
C224 C 0.3647(13) 0.4374(17) 0.3464(8) 0.080 Uiso 1 1 d D U
H22G H 0.359753 0.393788 0.322565 0.120 Uiso 1 1 calc R U
H22H H 0.400244 0.466821 0.344861 0.120 Uiso 1 1 calc R U
H22I H 0.333546 0.477586 0.341331 0.120 Uiso 1 1 calc R U
C231 C 0.1966(14) 0.3186(17) 0.4411(9) 0.080 Uiso 1 1 d . U
H23A H 0.157810 0.298728 0.442895 0.096 Uiso 1 1 calc R U
H23B H 0.219373 0.269257 0.434376 0.096 Uiso 1 1 calc R U
C232 C 0.2211(14) 0.3557(17) 0.4892(9) 0.080 Uiso 1 1 d . U
H23C H 0.262548 0.357675 0.491519 0.096 Uiso 1 1 calc R U
H23D H 0.207183 0.413809 0.492003 0.096 Uiso 1 1 calc R U
C234 C 0.2340(12) 0.3280(17) 0.5770(8) 0.080 Uiso 1 1 d D U
H23E H 0.257789 0.281286 0.589467 0.120 Uiso 1 1 calc R U
H23F H 0.205340 0.339231 0.597369 0.120 Uiso 1 1 calc R U
H23G H 0.257135 0.378289 0.575001 0.120 Uiso 1 1 calc R U
C301 C 0.3283(13) 0.9266(10) 0.1870(8) 0.080 Uiso 1 1 d D U
H30A H 0.367949 0.923184 0.201111 0.096 Uiso 1 1 calc R U
H30B H 0.304947 0.913800 0.211757 0.096 Uiso 1 1 calc R U
C302 C 0.3168(13) 1.0206(11) 0.1730(8) 0.080 Uiso 1 1 d D U
H30C H 0.279841 1.024531 0.153859 0.096 Uiso 1 1 calc R U
H30D H 0.345729 1.039423 0.153861 0.096 Uiso 1 1 calc R U
C303 C 0.3172(14) 1.0817(12) 0.2155(8) 0.080 Uiso 1 1 d D U
H30E H 0.290073 1.058766 0.235128 0.096 Uiso 1 1 calc R U
H30F H 0.354856 1.077140 0.233532 0.096 Uiso 1 1 calc R U
C304 C 0.3041(13) 1.1780(13) 0.2093(9) 0.080 Uiso 1 1 d D U
H30G H 0.319172 1.198707 0.181684 0.120 Uiso 1 1 calc R U
H30H H 0.321517 1.208655 0.236455 0.120 Uiso 1 1 calc R U
H30I H 0.263341 1.186715 0.205758 0.120 Uiso 1 1 calc R U
C311 C 0.3327(9) 0.8851(14) 0.1042(7) 0.080 Uiso 1 1 d D U
H31A H 0.303593 0.927327 0.093639 0.096 Uiso 1 1 calc R U
H31B H 0.325347 0.836248 0.083264 0.096 Uiso 1 1 calc R U
C312 C 0.3899(10) 0.9237(15) 0.0928(7) 0.080 Uiso 1 1 d D U
H31C H 0.384931 0.984127 0.085446 0.096 Uiso 1 1 calc R U
H31D H 0.418859 0.918086 0.119952 0.096 Uiso 1 1 calc R U
C313 C 0.4090(11) 0.8756(11) 0.0505(8) 0.080 Uiso 1 1 d D U
H31E H 0.440180 0.836819 0.061130 0.096 Uiso 1 1 calc R U
H31F H 0.377364 0.842133 0.034922 0.096 Uiso 1 1 calc R U
C321 C 0.2564(8) 0.8338(15) 0.1375(8) 0.080 Uiso 1 1 d D U
H32A H 0.243105 0.814289 0.166458 0.096 Uiso 1 1 calc R U
H32B H 0.257307 0.783087 0.117984 0.096 Uiso 1 1 calc R U
C322 C 0.2058(8) 0.8868(14) 0.1129(10) 0.080 Uiso 1 1 d D U
H32C H 0.197716 0.935942 0.131778 0.096 Uiso 1 1 calc R U
H32D H 0.213544 0.906539 0.082111 0.096 Uiso 1 1 calc R U
C323 C 0.1556(9) 0.8223(15) 0.1084(10) 0.080 Uiso 1 1 d D U
H32E H 0.156947 0.786117 0.080960 0.096 Uiso 1 1 calc R U
H32F H 0.158208 0.785962 0.136138 0.096 Uiso 1 1 calc R U
C324 C 0.0996(10) 0.8739(17) 0.1035(10) 0.080 Uiso 1 1 d D U
H32G H 0.105117 0.925491 0.121839 0.120 Uiso 1 1 calc R U
H32H H 0.069918 0.840086 0.114722 0.120 Uiso 1 1 calc R U
H32I H 0.088635 0.888278 0.071013 0.120 Uiso 1 1 calc R U
C331 C 0.3557(10) 0.7775(10) 0.1679(7) 0.080 Uiso 1 1 d D U
H33A H 0.394020 0.793876 0.181623 0.096 Uiso 1 1 calc R U
H33B H 0.358055 0.736989 0.142512 0.096 Uiso 1 1 calc R U
C332 C 0.3200(10) 0.7426(12) 0.2051(7) 0.080 Uiso 1 1 d D U
H33C H 0.285964 0.716435 0.188269 0.096 Uiso 1 1 calc R U
H33D H 0.307124 0.791600 0.221883 0.096 Uiso 1 1 calc R U
C333 C 0.3456(11) 0.6772(12) 0.2427(8) 0.080 Uiso 1 1 d D U
H33E H 0.342652 0.698765 0.274165 0.096 Uiso 1 1 calc R U
H33F H 0.385748 0.666976 0.239865 0.096 Uiso 1 1 calc R U
C334 C 0.3106(12) 0.5933(11) 0.2336(9) 0.080 Uiso 1 1 d D U
H33G H 0.273906 0.606283 0.216316 0.120 Uiso 1 1 calc R U
H33H H 0.305147 0.567437 0.263211 0.120 Uiso 1 1 calc R U
H33I H 0.330915 0.554370 0.215725 0.120 Uiso 1 1 calc R U
C233 C 0.2044(13) 0.3042(18) 0.5271(8) 0.080 Uiso 1 1 d D U
H23H H 0.212744 0.244621 0.520948 0.096 Uiso 1 1 calc R U
H23I H 0.163212 0.309166 0.526925 0.096 Uiso 1 1 calc R U
C134 C 0.4473(10) 0.3125(14) 0.9085(9) 0.080 Uiso 1 1 d D U
H13G H 0.446339 0.337355 0.939126 0.120 Uiso 1 1 calc R U
H13H H 0.446409 0.251163 0.910906 0.120 Uiso 1 1 calc R U
H13I H 0.414728 0.331835 0.887580 0.120 Uiso 1 1 calc R U
C103 C 0.5149(13) 0.5937(11) 0.7515(7) 0.080 Uiso 1 1 d D U
H10C H 0.533033 0.565663 0.726912 0.096 Uiso 1 1 calc R U
H10D H 0.475553 0.573358 0.747138 0.096 Uiso 1 1 calc R U
C104 C 0.5089(13) 0.6879(12) 0.7339(6) 0.080 Uiso 1 1 d D U
H10E H 0.490712 0.721463 0.755978 0.120 Uiso 1 1 calc R U
H10F H 0.486187 0.689565 0.703645 0.120 Uiso 1 1 calc R U
H10G H 0.546292 0.710997 0.731400 0.120 Uiso 1 1 calc R U
C102 C 0.5412(13) 0.5460(11) 0.7969(7) 0.080 Uiso 1 1 d D U
H10H H 0.520544 0.493482 0.801677 0.096 Uiso 1 1 calc R U
H10I H 0.581378 0.532810 0.796039 0.096 Uiso 1 1 calc R U
C124 C 0.7522(9) 0.5264(14) 0.8393(8) 0.080 Uiso 1 1 d D U
H12G H 0.727378 0.480166 0.845785 0.120 Uiso 1 1 calc R U
H12H H 0.790160 0.504560 0.837891 0.120 Uiso 1 1 calc R U
H12I H 0.738054 0.552299 0.809695 0.120 Uiso 1 1 calc R U
C314 C 0.4288(12) 0.9411(15) 0.0158(7) 0.080 Uiso 1 1 d D U
H31G H 0.446037 0.989326 0.033026 0.120 Uiso 1 1 calc R U
H31H H 0.396396 0.960106 -0.005433 0.120 Uiso 1 1 calc R U
H31I H 0.456329 0.914842 -0.001773 0.120 Uiso 1 1 calc R U

loop_
_atom_site_aniso_label
_atom_site_aniso_U_11
_atom_site_aniso_U_22
_atom_site_aniso_U_33
_atom_site_aniso_U_23
_atom_site_aniso_U_13
_atom_site_aniso_U_12
O1 0.065(12) 0.046(8) 0.044(8) -0.010(7) 0.012(8) 0.011(8)
O2 0.065(12) 0.038(8) 0.037(8) -0.010(6) 0.009(8) 0.012(8)
O3 0.046(11) 0.029(8) 0.101(13) 0.001(8) 0.020(10) 0.000(7)
O4 0.076(14) 0.049(9) 0.068(11) -0.008(8) 0.003(10) -0.010(9)
O5 0.047(11) 0.078(11) 0.057(10) -0.005(9) -0.009(9) -0.010(9)
O6 0.036(9) 0.032(7) 0.055(9) 0.005(6) -0.005(7) 0.004(7)
O7 0.044(10) 0.047(8) 0.054(9) 0.010(7) 0.013(8) 0.012(7)
O8 0.063(11) 0.039(8) 0.045(8) -0.009(6) 0.015(8) 0.015(8)
O9 0.025(8) 0.042(8) 0.042(8) -0.012(6) -0.005(6) -0.004(6)
O10 0.013(7) 0.041(8) 0.058(9) 0.001(6) 0.009(7) 0.000(6)
O11 0.030(9) 0.035(8) 0.074(10) 0.000(7) -0.004(8) -0.011(7)
O12 0.042(10) 0.034(8) 0.060(9) -0.016(7) -0.013(8) -0.005(7)
O13 0.051(11) 0.045(8) 0.050(9) -0.012(7) 0.007(8) 0.009(8)
O14 0.063(13) 0.049(10) 0.105(14) 0.028(9) 0.040(11) -0.002(9)
O15 0.047(10) 0.047(8) 0.043(8) 0.013(6) 0.016(7) 0.008(7)
O16 0.052(11) 0.027(7) 0.058(9) 0.001(6) 0.005(8) 0.000(7)
O17 0.043(10) 0.039(8) 0.053(9) 0.012(7) 0.003(8) -0.002(7)
O18 0.069(13) 0.054(10) 0.053(10) 0.001(7) 0.005(9) -0.009(9)
O19 0.031(9) 0.037(8) 0.060(9) -0.009(7) 0.010(7) -0.006(7)
O20 0.035(9) 0.044(8) 0.059(9) -0.004(7) 0.007(8) -0.010(7)
O21 0.034(10) 0.054(9) 0.073(11) 0.012(8) 0.007(8) 0.006(8)
O22 0.038(11) 0.068(11) 0.082(12) 0.005(9) 0.011(9) 0.022(8)
O23 0.036(10) 0.064(10) 0.075(11) -0.007(8) 0.011(9) -0.003(8)
O24 0.055(11) 0.035(8) 0.056(9) -0.005(7) 0.022(8) 0.008(7)
O25 0.039(10) 0.041(8) 0.074(11) -0.016(7) -0.006(8) 0.010(7)
O26 0.036(9) 0.037(7) 0.041(8) -0.001(6) 0.012(7) 0.002(6)
O27 0.026(8) 0.024(6) 0.044(8) -0.003(5) 0.011(6) -0.005(6)
O28 0.038(9) 0.026(6) 0.035(7) 0.002(5) 0.012(7) -0.007(6)
O29 0.024(8) 0.028(7) 0.055(9) -0.009(6) 0.009(7) 0.002(6)
O30 0.055(11) 0.037(8) 0.067(10) -0.005(7) 0.004(9) 0.010(8)
O31 0.070(13) 0.051(9) 0.052(9) 0.009(7) 0.005(9) 0.001(9)
O32 0.057(11) 0.056(9) 0.055(9) 0.003(7) 0.034(8) 0.017(8)
O33 0.052(11) 0.061(10) 0.044(9) -0.003(7) -0.010(8) 0.004(8)
O34 0.056(11) 0.047(8) 0.038(8) -0.002(6) 0.022(8) 0.002(8)
O35 0.049(11) 0.039(8) 0.074(11) -0.005(7) 0.012(9) 0.006(7)
O36 0.042(10) 0.043(8) 0.046(8) -0.002(6) 0.011(7) -0.018(7)
O37 0.064(12) 0.040(8) 0.068(11) 0.003(7) 0.033(9) 0.004(8)
O38 0.037(10) 0.066(10) 0.080(11) 0.005(9) 0.029(9) 0.009(8)
O39 0.049(12) 0.071(11) 0.090(13) -0.023(10) 0.002(10) 0.011(9)
O1W 0.12(2) 0.084(16) 0.31(4) -0.008(19) 0.14(2) -0.002(15)
W1 0.0482(6) 0.0297(4) 0.0528(6) -0.0083(4) 0.0037(5) 0.0007(4)
W2 0.0377(6) 0.0396(5) 0.0427(5) -0.0021(4) 0.0088(4) 0.0024(4)
W3 0.0414(6) 0.0425(5) 0.0520(6) 0.0073(4) 0.0140(5) -0.0015(4)
W4 0.0445(6) 0.0320(4) 0.0590(6) 0.0023(4) 0.0196(5) 0.0074(4)
W5 0.0432(6) 0.0304(4) 0.0526(5) 0.0031(4) 0.0132(5) -0.0020(4)
W6 0.0585(7) 0.0325(5) 0.0528(6) -0.0054(4) 0.0032(5) -0.0068(4)
W7 0.0328(6) 0.0526(6) 0.0575(6) -0.0009(4) 0.0155(5) 0.0011(4)
W8 0.0347(6) 0.0544(6) 0.0600(6) -0.0023(5) 0.0026(5) -0.0043(5)
W9 0.0507(7) 0.0408(5) 0.0438(5) 0.0005(4) 0.0019(5) -0.0019(4)
W10 0.0405(6) 0.0428(5) 0.0717(7) -0.0041(5) 0.0081(5) 0.0100(5)
W11 0.0514(7) 0.0297(4) 0.0538(6) 0.0045(4) 0.0016(5) 0.0014(4)
Er1 0.0351(6) 0.0358(5) 0.0498(6) 0.0005(4) 0.0066(5) -0.0011(4)
P1 0.033(3) 0.019(2) 0.027(2) 0.0007(19) 0.009(2) -0.001(2)
N11 0.058(15) 0.041(10) 0.059(13) -0.021(9) 0.010(11) 0.003(10)
N20 0.041(12) 0.044(10) 0.042(11) 0.002(8) 0.000(9) 0.005(9)
N31 0.065(16) 0.062(13) 0.077(15) -0.001(11) 0.007(13) -0.014(12)
N40 0.049(14) 0.054(12) 0.084(15) 0.010(11) -0.016(12) -0.024(11)
N201 0.080(8) 0.078(8) 0.082(8) 0.001(5) 0.011(5) 0.004(5)
N301 0.108(10) 0.110(10) 0.105(10) -0.002(5) 0.013(5) -0.002(5)
C12 0.052(19) 0.074(18) 0.076(19) 0.016(14) 0.012(15) -0.004(14)
C13 0.029(16) 0.14(3) 0.066(17) -0.042(18) 0.015(14) -0.002(17)
C14 0.064(8) 0.064(8) 0.066(8) -0.003(5) 0.007(5) 0.002(5)
C15 0.082(10) 0.084(10) 0.088(10) -0.002(5) 0.012(5) 0.003(5)
C16 0.078(10) 0.080(9) 0.082(9) -0.001(5) 0.007(5) 0.001(5)
C17 0.05(2) 0.11(2) 0.066(19) 0.031(17) -0.004(16) 0.018(18)
C18 0.046(17) 0.053(14) 0.069(16) 0.015(12) 0.002(14) 0.004(13)
C19 0.052(17) 0.036(12) 0.057(15) 0.002(11) -0.001(13) -0.004(11)
C21 0.048(15) 0.031(11) 0.042(12) -0.005(9) 0.017(11) -0.002(10)
C22 0.058(8) 0.059(8) 0.060(8) 0.000(5) 0.010(5) -0.002(5)
C23 0.041(15) 0.045(13) 0.058(15) 0.001(11) 0.001(12) 0.018(11)
C24 0.044(17) 0.055(14) 0.074(17) 0.000(13) 0.002(14) 0.007(13)
C32 0.090(10) 0.090(10) 0.091(10) 0.002(5) 0.012(5) -0.002(5)
C33 0.106(12) 0.106(12) 0.108(12) 0.001(5) 0.013(5) -0.001(5)
C34 0.114(13) 0.115(13) 0.118(13) -0.001(5) 0.015(5) 0.001(5)
C35 0.116(13) 0.118(13) 0.121(13) -0.003(5) 0.013(5) -0.001(5)
C36 0.118(13) 0.117(13) 0.122(13) 0.000(5) 0.012(5) 0.002(5)
C37 0.096(11) 0.094(11) 0.097(11) -0.003(5) 0.008(5) 0.002(5)
C38 0.080(9) 0.078(9) 0.076(9) -0.002(5) 0.010(5) 0.001(5)
C39 0.072(9) 0.072(9) 0.072(9) -0.003(5) 0.004(5) 0.000(5)
C41 0.069(9) 0.070(9) 0.076(9) 0.000(5) 0.007(5) -0.003(5)
C42 0.094(11) 0.093(11) 0.097(11) -0.002(5) 0.009(5) -0.001(5)
C43 0.082(10) 0.080(10) 0.087(10) -0.004(5) 0.009(5) 0.002(5)
C44 0.061(8) 0.058(8) 0.061(8) -0.002(5) 0.002(5) 0.001(5)

loop_
_atom_type_symbol
_atom_type_description
_atom_type_scat_dispersion_real
_atom_type_scat_dispersion_imag
_atom_type_scat_source
C C 0.0033 0.0016 'International Tables Vol C Tables 4.2.6.8 and 6.1.1.4'
H H 0.0000 0.0000 'International Tables Vol C Tables 4.2.6.8 and 6.1.1.4'
Er Er -0.2586 4.9576 'International Tables Vol C Tables 4.2.6.8 and 6.1.1.4'
N N 0.0061 0.0033 'International Tables Vol C Tables 4.2.6.8 and 6.1.1.4'
O O 0.0106 0.0060 'International Tables Vol C Tables 4.2.6.8 and 6.1.1.4'
P P 0.1023 0.0942 'International Tables Vol C Tables 4.2.6.8 and 6.1.1.4'
W W -0.8490 6.8722 'International Tables Vol C Tables 4.2.6.8 and 6.1.1.4'

loop_
_geom_angle_atom_site_label_1
_geom_angle_atom_site_label_2
_geom_angle_atom_site_label_3
_geom_angle
N101 C101 C102 95.9(16)
W9 O1 W6 151.1(8)
W6 O2 W4 125.7(6)
W5 O3 W6 126.1(7)
W5 O6 W4 124.8(6)
W4 O7 Er1 151.9(7)
W4 O8 W3 150.9(7)
W2 O9 Er1 137.1(7)
W3 O10 Er1 157.0(7)
W11 O11 W1 152.9(8)
W1 O12 Er1 136.0(7)
W1 O13 W2 123.0(7)
W9 O15 W3 126.9(7)
W3 O16 W11 127.0(7)
W11 O17 W9 126.5(7)
W5 O19 W2 154.9(8)
W5 O20 W7 150.3(8)
W7 O21 W8 125.4(8)
W10 O22 W8 125.0(8)
W7 O23 W10 125.7(8)
W10 O24 W1 152.3(8)
W11 O25 W10 150.6(8)
P1 O26 W5 125.9(7)
P1 O26 W4 126.4(8)
W5 O26 W4 90.2(4)
P1 O26 W6 126.2(7)
W5 O26 W6 87.7(4)
W4 O26 W6 88.2(4)
P1 O27 W3 126.5(7)
P1 O27 W11 124.5(7)
W3 O27 W11 89.9(4)
P1 O27 W9 125.4(7)
W3 O27 W9 90.4(4)
W11 O27 W9 89.0(4)
P1 O28 W2 128.6(7)
P1 O28 W1 127.0(7)
W2 O28 W1 90.9(4)
P1 O29 W8 129.1(7)
P1 O29 W10 127.2(7)
W8 O29 W10 88.8(4)
P1 O29 W7 122.7(7)
W8 O29 W7 88.7(4)
W10 O29 W7 87.7(4)
W9 O30 W8 151.5(8)
W7 O34 W2 152.5(7)
W8 O36 W6 151.0(7)
O35 W1 O12 101.0(7)
O35 W1 O13 100.0(7)
O12 W1 O13 92.0(6)
O35 W1 O11 102.6(6)
O12 W1 O11 91.8(6)
O13 W1 O11 155.9(5)
O35 W1 O24 97.4(6)
O12 W1 O24 161.4(5)
O13 W1 O24 86.9(6)
O11 W1 O24 82.0(6)
O35 W1 O28 172.1(6)
O12 W1 O28 80.1(5)
O13 W1 O28 72.1(5)
O11 W1 O28 85.2(5)
O24 W1 O28 81.9(5)
O33 W2 O9 100.6(7)
O33 W2 O19 102.2(7)
O9 W2 O19 92.4(6)
O33 W2 O13 102.3(7)
O9 W2 O13 92.5(6)
O19 W2 O13 153.7(6)
O33 W2 O34 97.6(7)
O9 W2 O34 161.7(5)
O19 W2 O34 81.8(6)
O13 W2 O34 85.5(6)
O33 W2 O28 174.9(6)
O9 W2 O28 81.0(5)
O19 W2 O28 82.5(5)
O13 W2 O28 72.7(5)
O34 W2 O28 81.0(5)
O14 W3 O10 101.3(8)
O14 W3 O16 101.8(7)
O10 W3 O16 93.3(6)
O14 W3 O8 102.4(7)
O10 W3 O8 88.5(6)
O16 W3 O8 155.0(7)
O14 W3 O15 97.9(7)
O10 W3 O15 160.6(6)
O16 W3 O15 85.1(6)
O8 W3 O15 85.1(6)
O14 W3 O27 167.3(7)
O10 W3 O27 90.1(5)
O16 W3 O27 71.8(5)
O8 W3 O27 83.2(5)
O15 W3 O27 71.0(5)
O32 W4 O7 103.3(7)
O32 W4 O8 102.6(6)
O7 W4 O8 89.3(6)
O32 W4 O2 98.8(7)
O7 W4 O2 157.5(6)
O8 W4 O2 89.8(6)
O32 W4 O6 101.3(6)
O7 W4 O6 85.6(6)
O8 W4 O6 156.2(6)
O2 W4 O6 86.1(6)
O32 W4 O26 169.8(6)
O7 W4 O26 83.9(5)
O8 W4 O26 84.5(5)
O2 W4 O26 73.6(5)
O6 W4 O26 71.8(5)
O37 W5 O20 102.3(7)
O37 W5 O3 102.3(7)
O20 W5 O3 90.4(6)
O37 W5 O19 103.2(7)
O20 W5 O19 86.5(6)
O3 W5 O19 154.4(6)
O37 W5 O6 99.5(6)
O20 W5 O6 158.2(6)
O3 W5 O6 85.8(6)
O19 W5 O6 87.7(6)
O37 W5 O26 172.0(6)
O20 W5 O26 85.1(5)
O3 W5 O26 74.4(5)
O19 W5 O26 79.9(5)
O6 W5 O26 73.2(5)
O4 W6 O1 101.5(7)
O4 W6 O3 102.8(7)
O1 W6 O3 155.6(6)
O4 W6 O36 103.0(7)
O1 W6 O36 85.7(6)
O3 W6 O36 88.9(6)
O4 W6 O2 101.5(7)
O1 W6 O2 87.4(6)
O3 W6 O2 87.7(6)
O36 W6 O2 155.4(5)
O4 W6 O26 171.7(6)
O1 W6 O26 84.0(5)
O3 W6 O26 71.8(5)
O36 W6 O26 83.4(5)
O2 W6 O26 72.3(5)
O38 W7 O34 103.6(7)
O38 W7 O23 99.8(7)
O34 W7 O23 92.9(6)
O38 W7 O21 99.7(7)
O34 W7 O21 156.6(6)
O23 W7 O21 84.4(6)
O38 W7 O20 102.0(7)
O34 W7 O20 85.8(6)
O23 W7 O20 157.8(6)
O21 W7 O20 88.0(6)
O38 W7 O29 170.1(6)
O34 W7 O29 84.2(5)
O23 W7 O29 73.4(6)
O21 W7 O29 72.8(6)
O20 W7 O29 84.5(5)
O5 W8 O36 100.4(7)
O5 W8 O30 101.1(7)
O36 W8 O30 85.3(6)
O5 W8 O22 102.0(7)
O36 W8 O22 157.6(6)
O30 W8 O22 89.8(6)
O5 W8 O21 103.2(7)
O36 W8 O21 88.5(6)
O30 W8 O21 155.6(6)
O22 W8 O21 87.1(7)
O5 W8 O29 173.8(7)
O36 W8 O29 84.6(5)
O30 W8 O29 82.8(6)
O22 W8 O29 73.1(5)
O21 W8 O29 73.0(5)
O18 W9 O15 104.0(7)
O18 W9 O1 101.9(7)
O15 W9 O1 90.0(6)
O18 W9 O30 100.3(8)
O15 W9 O30 155.7(6)
O1 W9 O30 85.1(6)
O18 W9 O17 100.9(6)
O15 W9 O17 88.9(6)
O1 W9 O17 156.8(6)
O30 W9 O17 86.5(6)
O18 W9 O27 171.2(6)
O15 W9 O27 71.5(5)
O1 W9 O27 85.9(5)
O30 W9 O27 84.3(5)
O17 W9 O27 71.8(5)
O39 W10 O24 104.1(7)
O39 W10 O25 103.2(8)
O24 W10 O25 86.2(6)
O39 W10 O22 100.6(7)
O24 W10 O22 155.4(6)
O25 W10 O22 87.7(7)
O39 W10 O23 101.5(8)
O24 W10 O23 90.3(6)
O25 W10 O23 155.2(6)
O22 W10 O23 85.3(7)
O39 W10 O29 171.6(7)
O24 W10 O29 82.6(5)
O25 W10 O29 82.0(5)
O22 W10 O29 72.9(5)
O23 W10 O29 73.1(6)
O31 W11 O11 103.5(6)
O31 W11 O25 102.2(7)
O11 W11 O25 86.8(6)
O31 W11 O17 100.6(6)
O11 W11 O17 155.8(5)
O25 W11 O17 88.0(6)
O31 W11 O16 101.1(7)
O11 W11 O16 89.4(6)
O25 W11 O16 156.6(6)
O17 W11 O16 86.1(6)
O31 W11 O27 169.9(6)
O11 W11 O27 83.4(5)
O25 W11 O27 85.4(5)
O17 W11 O27 72.6(5)
O16 W11 O27 71.3(5)
O9 Er1 O12 78.4(5)
O9 Er1 O10 125.4(4)
O12 Er1 O10 78.0(5)
O9 Er1 O7 75.7(5)
O12 Er1 O7 122.5(5)
O10 Er1 O7 76.9(5)
O9 Er1 N31 141.3(5)
O12 Er1 N31 82.2(6)
O10 Er1 N31 81.9(5)
O7 Er1 N31 142.2(6)
O9 Er1 N20 76.2(5)
O12 Er1 N20 138.7(5)
O10 Er1 N20 143.2(5)
O7 Er1 N20 81.6(5)
N31 Er1 N20 98.0(6)
O9 Er1 N11 131.9(5)
O12 Er1 N11 149.7(6)
O10 Er1 N11 82.3(5)
O7 Er1 N11 74.1(5)
N31 Er1 N11 72.3(6)
N20 Er1 N11 63.1(6)
O9 Er1 N40 78.3(5)
O12 Er1 N40 70.8(5)
O10 Er1 N40 135.7(5)
O7 Er1 N40 146.9(5)
N31 Er1 N40 63.7(5)
N20 Er1 N40 72.5(6)
N11 Er1 N40 110.3(6)
O29 P1 O28 110.4(7)
O29 P1 O26 109.7(7)
O28 P1 O26 110.5(7)
O29 P1 O27 107.6(7)
O28 P1 O27 110.5(7)
O26 P1 O27 108.1(7)
C21 N11 C12 117(2)
C21 N11 Er1 119.4(14)
C12 N11 Er1 123.3(17)
C19 N20 C24 117(2)
C19 N20 Er1 121.1(15)
C24 N20 Er1 121.7(15)
C32 N31 C41 122(2)
C32 N31 Er1 118.7(17)
C41 N31 Er1 119.3(15)
C39 N40 C44 120(2)
C39 N40 Er1 122.5(14)
C44 N40 Er1 117.4(14)
C221 N201 C201 107(2)
C221 N201 C211 109(2)
C201 N201 C211 113(2)
C221 N201 C231 114(2)
C201 N201 C231 109(2)
C211 N201 C231 105(2)
C301 N301 C311 110.1(19)
C301 N301 C321 113.4(19)
C311 N301 C321 97.5(16)
C301 N301 C331 111.2(9)
C311 N301 C331 110.1(9)
C321 N301 C331 113.8(18)
N11 C12 C13 123(3)
C14 C13 C12 118(3)
C13 C14 C22 123(3)
C16 C15 C22 120(3)
C23 C16 C15 122(3)
C23 C17 C18 124(2)
C17 C18 C19 116(2)
N20 C19 C18 125(2)
N11 C21 C22 121(2)
N11 C21 C24 117(2)
C22 C21 C24 121(2)
C14 C22 C21 118(2)
C14 C22 C15 124(3)
C21 C22 C15 118(2)
C17 C23 C16 125(2)
C17 C23 C24 116(2)
C16 C23 C24 119(2)
N20 C24 C21 118(2)
N20 C24 C23 123(2)
C21 C24 C23 119(2)
N31 C32 C33 120(3)
C34 C33 C32 120(3)
C33 C34 C42 120(3)
C36 C35 C42 127(3)
C35 C36 C43 113(3)
C43 C37 C38 121(3)
C39 C38 C37 116(3)
N40 C39 C38 123(2)
N31 C41 C42 121(2)
N31 C41 C44 119.2(19)
C42 C41 C44 119.4(18)
C34 C42 C41 118(2)
C34 C42 C35 126(2)
C41 C42 C35 116(2)
C37 C43 C44 118(2)
C37 C43 C36 119(2)
C44 C43 C36 123(2)
N40 C44 C43 120.8(19)
N40 C44 C41 118.3(18)
C43 C44 C41 120.9(18)
C101 N101 C111 111.9(18)
C101 N101 C121 117(2)
C111 N101 C121 102.3(15)
C101 N101 C131 128.6(19)
C111 N101 C131 98.5(16)
C121 N101 C131 94.7(13)
C112 C111 N101 109.8(16)
C113 C112 C111 109.9(19)
C112 C113 C114 99.1(14)
C122 C121 N101 148.0(18)
C121 C122 C123 125.4(19)
C122 C123 C124 94.9(7)
C132 C131 N101 102.5(16)
C131 C132 C133 100.0(16)
C132 C133 C134 107.1(9)
C202 C201 N201 117(2)
C201 C202 C203 109(2)
C204 C203 C202 117(2)
C212 C211 N201 113(2)
C211 C212 C213 107(2)
C212 C213 C214 123(2)
N201 C221 C222 116(2)
C223 C222 C221 122(2)
C222 C223 C224 101(2)
C232 C231 N201 114(2)
C233 C232 C231 111(2)
N301 C301 C302 122.2(18)
C301 C302 C303 113.7(16)
C304 C303 C302 122.1(19)
N301 C311 C312 126.7(17)
C313 C312 C311 108.9(9)
C314 C313 C312 109.1(9)
N301 C321 C322 132.5(19)
C323 C322 C321 103.1(16)
C324 C323 C322 107.7(19)
N301 C331 C332 98.8(14)
C331 C332 C333 121.0(19)
C332 C333 C334 106.6(9)
C232 C233 C234 115(2)
C104 C103 C102 137.0(14)
C101 C102 C103 101.2(12)

loop_
_geom_bond_atom_site_label_1
_geom_bond_atom_site_label_2
_geom_bond_distance
C101 N101 1.492(10)
C101 C102 1.542(10)
O1 W9 1.903(14)
O1 W6 1.911(14)
O2 W6 1.927(16)
O2 W4 1.945(14)
O3 W5 1.902(16)
O3 W6 1.915(16)
O4 W6 1.692(15)
O5 W8 1.667(15)
O6 W5 1.922(15)
O6 W4 1.953(14)
O7 W4 1.873(15)
O7 Er1 2.330(14)
O8 W4 1.897(14)
O8 W3 1.944(13)
O9 W2 1.815(13)
O9 Er1 2.225(14)
O10 W3 1.769(13)
O10 Er1 2.309(13)
O11 W11 1.868(14)
O11 W1 1.947(14)
O12 W1 1.835(15)
O12 Er1 2.307(14)
O13 W1 1.899(14)
O13 W2 1.931(13)
O14 W3 1.707(16)
O15 W9 1.885(15)
O15 W3 1.989(14)
O16 W3 1.905(13)
O16 W11 1.925(15)
O17 W11 1.917(14)
O17 W9 1.926(13)
O18 W9 1.642(15)
O19 W5 1.904(13)
O19 W2 1.922(12)
O20 W5 1.871(15)
O20 W7 1.927(14)
O21 W7 1.911(15)
O21 W8 1.944(15)
O22 W10 1.918(17)
O22 W8 1.934(16)
O23 W7 1.898(16)
O23 W10 1.933(16)
O24 W10 1.871(15)
O24 W1 2.015(16)
O25 W11 1.892(16)
O25 W10 1.902(16)
O26 P1 1.542(13)
O26 W5 2.406(12)
O26 W4 2.441(13)
O26 W6 2.506(12)
O27 P1 1.554(13)
O27 W3 2.422(13)
O27 W11 2.433(11)
O27 W9 2.464(12)
O28 P1 1.529(13)
O28 W2 2.339(12)
O28 W1 2.386(11)
O29 P1 1.513(14)
O29 W8 2.433(13)
O29 W10 2.454(12)
O29 W7 2.465(13)
O30 W9 1.908(16)
O30 W8 1.920(16)
O31 W11 1.708(14)
O32 W4 1.714(14)
O33 W2 1.662(14)
O34 W7 1.842(15)
O34 W2 2.037(15)
O35 W1 1.712(14)
O36 W8 1.907(14)
O36 W6 1.918(15)
O37 W5 1.709(14)
O38 W7 1.657(15)
O39 W10 1.713(16)
Er1 N31 2.55(2)
Er1 N20 2.559(17)
Er1 N11 2.608(19)
Er1 N40 2.618(18)
N11 C21 1.38(3)
N11 C12 1.38(3)
N20 C19 1.31(3)
N20 C24 1.35(3)
N31 C32 1.348(10)
N31 C41 1.358(10)
N40 C39 1.348(10)
N40 C44 1.367(10)
N201 C221 1.48(4)
N201 C201 1.51(3)
N201 C211 1.57(3)
N201 C231 1.58(3)
N301 C301 1.498(10)
N301 C311 1.515(10)
N301 C321 1.516(10)
N301 C331 1.520(10)
C12 C13 1.39(3)
C13 C14 1.33(3)
C14 C22 1.39(3)
C15 C16 1.40(4)
C15 C22 1.48(4)
C16 C23 1.37(4)
C17 C23 1.31(3)
C17 C18 1.39(3)
C18 C19 1.40(3)
C21 C22 1.39(3)
C21 C24 1.43(3)
C23 C24 1.47(3)
C32 C33 1.401(10)
C33 C34 1.400(10)
C34 C42 1.401(10)
C35 C36 1.396(10)
C35 C42 1.429(10)
C36 C43 1.440(10)
C37 C43 1.394(10)
C37 C38 1.408(10)
C38 C39 1.407(10)
C41 C42 1.412(10)
C41 C44 1.416(10)
C43 C44 1.400(10)
N101 C111 1.56(3)
N101 C121 1.64(3)
N101 C131 1.75(3)
C111 C112 1.534(10)
C112 C113 1.47(3)
C113 C114 1.551(10)
C121 C122 1.543(10)
C122 C123 1.552(7)
C123 C124 1.556(10)
C131 C132 1.533(10)
C132 C133 1.543(10)
C133 C134 1.552(10)
C201 C202 1.50(4)
C202 C203 1.55(4)
C203 C204 1.543(10)
C211 C212 1.44(3)
C212 C213 1.532(10)
C213 C214 1.537(10)
C221 C222 1.55(4)
C222 C223 1.546(10)
C223 C224 1.546(10)
C231 C232 1.54(3)
C232 C233 1.44(3)
C234 C233 1.553(10)
C301 C302 1.535(10)
C302 C303 1.541(10)
C303 C304 1.539(10)
C311 C312 1.543(10)
C312 C313 1.538(10)
C313 C314 1.534(10)
C321 C322 1.546(10)
C322 C323 1.543(10)
C323 C324 1.536(10)
C331 C332 1.535(10)
C332 C333 1.548(10)
C333 C334 1.551(10)
C103 C104 1.553(9)
C103 C102 1.557(9)
